data_7701505
loop_
_publ_author_name
'Xue, Chaozhuang'
'Zhang, Li'
'Wang, Xiaoli'
'Wang, Xiang'
'Zhang, Jiaxu'
'Wu, Tao'

_publ_section_title
;
 Highly open chalcogenide frameworks built from unusual defective
 supertetrahedral clusters.
;
_journal_issue 29
_journal_name_full 'Dalton transactions (Cambridge, England : 2003)'
_journal_page_first 10799
_journal_page_last 10803
_journal_paper_doi 10.1039/c9dt01754b
_journal_volume 48
_journal_year 2019
_chemical_formula_moiety 'C347.64 H811.16 In60 N57.94 Se118.97'
_chemical_formula_sum 'C347.64 H811.16 In60 N57.94 Se118.97'
_chemical_formula_weight 22087.57
_space_group_crystal_system monoclinic
_space_group_IT_number 15
_space_group_name_Hall '-C 2yc'
_space_group_name_H-M_alt 'C 1 2/c 1'
_audit_creation_method SHELXL-2014/7
_audit_update_record
;
2019-06-18 deposited with the CCDC.	2019-06-27 downloaded from the CCDC.
;
_cell_angle_alpha 90
_cell_angle_beta 93.6160(10)
_cell_angle_gamma 90
_cell_formula_units_Z 1
_cell_length_a 27.6136(10)
_cell_length_b 24.8147(9)
_cell_length_c 24.0930(8)
_cell_measurement_reflns_used 6030
_cell_measurement_temperature 150(2)
_cell_measurement_theta_max 23.5319
_cell_measurement_theta_min 2.7714
_cell_volume 16476.2(10)
_computing_cell_refinement 'Bruker SAINT'
_computing_data_collection 'Bruker APEX2'
_computing_data_reduction 'Bruker SAINT'
_computing_molecular_graphics 'Bruker SHELXTL'
_computing_publication_material 'Bruker SHELXTL'
_computing_structure_refinement 'SHELXL-2014/7 (Sheldrick, 2014)'
_computing_structure_solution 'SHELXS-97 (Sheldrick 2008)'
_diffrn_ambient_temperature 150(2)
_diffrn_measured_fraction_theta_full 0.994
_diffrn_measured_fraction_theta_max 0.992
_diffrn_measurement_device_type 'Bruker APEX-III CCD'
_diffrn_measurement_method '\f and \w scans'
_diffrn_radiation_type MoK\a
_diffrn_radiation_wavelength 0.71073
_diffrn_reflns_av_R_equivalents 0.0569
_diffrn_reflns_av_unetI/netI 0.0813
_diffrn_reflns_Laue_measured_fraction_full 0.994
_diffrn_reflns_Laue_measured_fraction_max 0.992
_diffrn_reflns_limit_h_max 31
_diffrn_reflns_limit_h_min -33
_diffrn_reflns_limit_k_max 29
_diffrn_reflns_limit_k_min -29
_diffrn_reflns_limit_l_max 29
_diffrn_reflns_limit_l_min -24
_diffrn_reflns_number 42478
_diffrn_reflns_point_group_measured_fraction_full 0.994
_diffrn_reflns_point_group_measured_fraction_max 0.992
_diffrn_reflns_theta_full 25.242
_diffrn_reflns_theta_max 25.360
_diffrn_reflns_theta_min 1.694
_exptl_absorpt_coefficient_mu 8.663
_exptl_absorpt_correction_T_max 0.7452
_exptl_absorpt_correction_T_min 0.5219
_exptl_absorpt_correction_type multi-scan
_exptl_crystal_colour red
_exptl_crystal_density_diffrn 2.226
_exptl_crystal_description prism
_exptl_crystal_F_000 10288
_exptl_crystal_size_max 0.200
_exptl_crystal_size_mid 0.150
_exptl_crystal_size_min 0.130
_refine_diff_density_max 2.855
_refine_diff_density_min -1.869
_refine_diff_density_rms 0.192
_refine_ls_extinction_method none
_refine_ls_goodness_of_fit_ref 1.147
_refine_ls_hydrogen_treatment undef
_refine_ls_matrix_type full
_refine_ls_number_parameters 218
_refine_ls_number_reflns 15009
_refine_ls_number_restraints 1
_refine_ls_restrained_S_all 1.147
_refine_ls_R_factor_all 0.0873
_refine_ls_R_factor_gt 0.0519
_refine_ls_shift/su_max 0.001
_refine_ls_shift/su_mean 0.000
_refine_ls_structure_factor_coef Fsqd
_refine_ls_weighting_details 'w=1/[\s^2^(Fo^2^)+(0.1000P)^2^] where P=(Fo^2^+2Fc^2^)/3'
_refine_ls_weighting_scheme calc
_refine_ls_wR_factor_gt 0.1704
_refine_ls_wR_factor_ref 0.1960
_reflns_Friedel_coverage 0.000
_reflns_number_gt 9804
_reflns_number_total 15009
_reflns_threshold_expression 'I > 2\s(I)'
_cod_data_source_file c9dt01754b2.cif
_cod_data_source_block CSZ12
_cod_original_sg_symbol_H-M 'C 2/c'
_cod_database_code 7701505
_shelx_shelxl_version_number 2014/7
_shelx_space_group_comment
;
The symmetry employed for this shelxl refinement is uniquely defined
by the following loop, which should always be used as a source of
symmetry information in preference to the above space-group names.
They are only intended as comments.
;
_shelx_estimated_absorpt_t_min 0.276
_shelx_estimated_absorpt_t_max 0.399

loop_
_space_group_symop_operation_xyz
'x, y, z'
'-x, y, -z+1/2'
'x+1/2, y+1/2, z'
'-x+1/2, y+1/2, -z+1/2'
'-x, -y, -z'
'x, -y, z-1/2'
'-x+1/2, -y+1/2, -z'
'x+1/2, -y+1/2, z-1/2'

loop_
_atom_site_label
_atom_site_type_symbol
_atom_site_fract_x
_atom_site_fract_y
_atom_site_fract_z
_atom_site_U_iso_or_equiv
_atom_site_adp_type
_atom_site_occupancy
_atom_site_site_symmetry_order
_atom_site_calc_flag
_atom_site_refinement_flags_posn
_atom_site_refinement_flags_adp
_atom_site_refinement_flags_occupancy
_atom_site_disorder_assembly
_atom_site_disorder_group
In01 In 0.41504(3) 0.31431(3) 0.39208(3) 0.0345(2) Uani 1 1 d . . . . .
Se1 Se 0.5000 0.13472(8) 0.2500 0.0597(6) Uani 1 2 d S T P . .
In02 In 0.30138(3) 0.23556(3) 0.46860(3) 0.0390(2) Uani 1 1 d . . . . .
Se2 Se 0.45627(5) 0.28113(5) 0.30726(5) 0.0466(3) Uani 1 1 d . . . . .
In03 In 0.49893(3) 0.19382(3) 0.33770(3) 0.0417(2) Uani 1 1 d . . . . .
Se3 Se 0.45115(5) 0.12606(5) 0.39389(5) 0.0461(3) Uani 1 1 d . . . . .
In04 In 0.43471(3) 0.17384(3) 0.48459(3) 0.0388(2) Uani 1 1 d . . . . .
Se4 Se 0.57767(5) 0.22070(6) 0.39414(6) 0.0566(4) Uani 1 1 d . . . . .
In05 In 0.54525(3) 0.28318(4) 0.46872(4) 0.0458(2) Uani 1 1 d . . . . .
Se5 Se 0.56741(5) 0.38007(6) 0.44533(6) 0.0554(4) Uani 1 1 d . . . . .
In06 In 0.52663(4) 0.21709(4) 0.61510(4) 0.0598(3) Uani 1 1 d . U . . .
Se6 Se 0.59262(5) 0.26198(6) 0.56132(6) 0.0588(4) Uani 1 1 d . . . . .
In07 In 0.49244(4) 0.43987(4) 0.45600(5) 0.0668(3) Uani 1 1 d . . . . .
Se7 Se 0.41629(5) 0.41771(5) 0.39283(5) 0.0466(3) Uani 1 1 d . . . . .
In08 In 0.5000 0.23299(7) 0.7500 0.0741(5) Uani 1 2 d S T P . .
Se8 Se 0.32490(4) 0.28744(5) 0.38148(5) 0.0410(3) Uani 1 1 d . . . . .
Se9 Se 0.34675(5) 0.15127(5) 0.50122(5) 0.0457(3) Uani 1 1 d . . . . .
Se0M Se 0.56756(7) 0.17832(8) 0.70578(6) 0.0895(6) Uani 1 1 d . U . . .
Se10 Se 0.48856(5) 0.13516(6) 0.56533(5) 0.0572(4) Uani 1 1 d . . . . .
Se11 Se 0.28783(4) 0.29689(5) 0.55312(5) 0.0447(3) Uani 1 1 d . . . . .
Se12 Se 0.45230(4) 0.27829(5) 0.48744(5) 0.0386(3) Uani 1 1 d . . . . .
Se13 Se 0.45847(18) 0.4048(2) 0.5596(2) 0.0497(16) Uiso 0.265(3) 1 d . . P A 1
Se14 Se 0.4763(2) 0.4789(2) 0.6172(2) 0.0677(19) Uiso 0.265(3) 1 d . . P A 1
Se15 Se 0.48039(9) 0.46259(9) 0.55628(12) 0.0884(9) Uani 0.735(3) 1 d . . P A 2
Se16 Se 0.5387(7) 0.3284(7) 0.7940(8) 0.088(6) Uiso 0.106(4) 1 d . . P B 1
Se17 Se 0.5409(7) 0.3039(7) 0.8852(8) 0.085(6) Uiso 0.106(4) 1 d . . P B 1
Se18 Se 0.53012(6) 0.28365(7) 0.83974(7) 0.0634(6) Uani 0.894(4) 1 d . . P B 2

loop_
_atom_site_aniso_label
_atom_site_aniso_U_11
_atom_site_aniso_U_22
_atom_site_aniso_U_33
_atom_site_aniso_U_23
_atom_site_aniso_U_13
_atom_site_aniso_U_12
In01 0.0337(4) 0.0385(5) 0.0322(4) 0.0015(3) 0.0081(3) -0.0015(4)
Se1 0.0963(16) 0.0454(11) 0.0409(10) 0.000 0.0327(10) 0.000
In02 0.0323(4) 0.0479(5) 0.0380(5) -0.0007(4) 0.0127(3) -0.0021(4)
Se2 0.0546(8) 0.0536(8) 0.0333(6) 0.0033(5) 0.0169(5) 0.0040(6)
In03 0.0426(5) 0.0456(5) 0.0390(5) -0.0008(4) 0.0197(4) 0.0009(4)
Se3 0.0596(8) 0.0451(7) 0.0358(6) -0.0001(5) 0.0207(6) -0.0020(6)
In04 0.0417(5) 0.0458(5) 0.0299(4) 0.0058(3) 0.0107(3) 0.0046(4)
Se4 0.0391(7) 0.0712(10) 0.0607(9) -0.0075(7) 0.0123(6) 0.0085(7)
In05 0.0365(5) 0.0527(6) 0.0486(5) 0.0019(4) 0.0050(4) 0.0027(4)
Se5 0.0442(8) 0.0557(9) 0.0669(9) 0.0046(7) 0.0073(6) -0.0047(6)
In06 0.0606(6) 0.0838(8) 0.0351(5) 0.0014(5) 0.0045(4) 0.0085(6)
Se6 0.0422(7) 0.0776(10) 0.0559(8) 0.0035(7) -0.0015(6) 0.0054(7)
In07 0.0524(6) 0.0499(6) 0.0955(8) -0.0167(6) -0.0142(6) 0.0031(5)
Se7 0.0483(7) 0.0377(7) 0.0532(7) 0.0022(6) -0.0016(6) -0.0008(6)
In08 0.0771(11) 0.1017(13) 0.0432(8) 0.000 0.0012(7) 0.000
Se8 0.0324(6) 0.0514(8) 0.0396(6) 0.0037(5) 0.0061(5) -0.0037(5)
Se9 0.0450(7) 0.0486(7) 0.0456(7) 0.0083(6) 0.0194(6) -0.0006(6)
Se0M 0.1024(14) 0.1319(16) 0.0322(8) -0.0058(8) -0.0111(8) 0.0345(12)
Se10 0.0643(9) 0.0655(9) 0.0412(7) 0.0151(6) -0.0002(6) 0.0106(7)
Se11 0.0353(7) 0.0545(8) 0.0454(7) -0.0084(6) 0.0115(5) -0.0058(6)
Se12 0.0373(6) 0.0453(7) 0.0337(6) 0.0017(5) 0.0054(5) 0.0040(5)
Se15 0.0744(16) 0.0580(14) 0.128(2) -0.0465(14) -0.0264(14) 0.0027(12)
Se18 0.0547(10) 0.0760(12) 0.0606(11) -0.0099(9) 0.0126(8) -0.0125(9)

loop_
_atom_type_symbol
_atom_type_description
_atom_type_scat_dispersion_real
_atom_type_scat_dispersion_imag
_atom_type_scat_source
C C 0.0033 0.0016 'International Tables Vol C Tables 4.2.6.8 and 6.1.1.4'
In In -0.7276 1.3100 'International Tables Vol C Tables 4.2.6.8 and 6.1.1.4'
Se Se -0.0929 2.2259 'International Tables Vol C Tables 4.2.6.8 and 6.1.1.4'
N N 0.0061 0.0033 'International Tables Vol C Tables 4.2.6.8 and 6.1.1.4'
H H 0.0000 0.0000 'International Tables Vol C Tables 4.2.6.8 and 6.1.1.4'

loop_
_geom_angle_atom_site_label_1
_geom_angle_atom_site_label_2
_geom_angle_atom_site_label_3
_geom_angle
_geom_angle_site_symmetry_1
_geom_angle_site_symmetry_3
Se2 In01 Se7 108.88(5) . .
Se2 In01 Se8 108.44(5) . .
Se7 In01 Se8 105.80(5) . .
Se2 In01 Se12 115.14(5) . .
Se7 In01 Se12 109.34(5) . .
Se8 In01 Se12 108.84(5) . .
In03 Se1 In03 110.52(8) . 2_655
Se9 In02 Se8 121.24(5) . .
Se9 In02 Se11 109.52(5) . .
Se8 In02 Se11 113.76(5) . .
Se9 In02 Se11 104.41(5) . 7_556
Se8 In02 Se11 105.86(5) . 7_556
Se11 In02 Se11 99.06(4) . 7_556
Se9 In02 In02 116.67(5) . 7_556
Se8 In02 In02 121.36(5) . 7_556
Se11 In02 In02 49.85(3) . 7_556
Se11 In02 In02 49.21(3) 7_556 7_556
In01 Se2 In03 105.45(5) . .
Se2 In03 Se1 106.08(5) . .
Se2 In03 Se3 117.60(5) . .
Se1 In03 Se3 95.30(5) . .
Se2 In03 Se4 106.89(5) . .
Se1 In03 Se4 121.82(4) . .
Se3 In03 Se4 109.56(5) . .
In04 Se3 In03 105.76(5) . .
Se9 In04 Se3 104.79(5) . .
Se9 In04 Se10 108.17(5) . .
Se3 In04 Se10 110.51(5) . .
Se9 In04 Se12 112.81(5) . .
Se3 In04 Se12 115.88(5) . .
Se10 In04 Se12 104.57(5) . .
In05 Se4 In03 101.82(5) . .
Se5 In05 Se6 105.58(6) . .
Se5 In05 Se4 108.31(6) . .
Se6 In05 Se4 107.60(6) . .
Se5 In05 Se12 109.30(5) . .
Se6 In05 Se12 106.85(5) . .
Se4 In05 Se12 118.46(5) . .
In05 Se5 In07 108.40(6) . .
Se10 In06 Se6 113.23(6) . .
Se10 In06 Se18 117.87(7) . 2_656
Se6 In06 Se18 114.10(7) . 2_656
Se10 In06 Se0M 104.24(7) . .
Se6 In06 Se0M 107.65(7) . .
Se18 In06 Se0M 97.33(6) 2_656 .
Se10 In06 Se17 110.6(4) . 2_656
Se6 In06 Se17 99.0(4) . 2_656
Se0M In06 Se17 122.4(4) . 2_656
In06 Se6 In05 100.90(5) . .
Se15 In07 Se15 87.52(11) . 5_666
Se15 In07 Se5 112.34(7) . .
Se15 In07 Se5 106.90(7) 5_666 .
Se15 In07 Se7 117.47(8) . .
Se15 In07 Se7 111.61(7) 5_666 .
Se5 In07 Se7 116.73(6) . .
Se5 In07 Se14 93.99(13) . 5_666
Se7 In07 Se14 93.04(13) . 5_666
Se5 In07 Se13 102.83(11) . .
Se7 In07 Se13 98.65(11) . .
Se14 In07 Se13 152.32(16) 5_666 .
In01 Se7 In07 103.17(5) . .
Se0M In08 Se0M 116.82(12) 2_656 .
Se0M In08 Se18 113.30(5) 2_656 2_656
Se0M In08 Se18 96.46(5) . 2_656
Se0M In08 Se18 96.46(5) 2_656 .
Se0M In08 Se18 113.31(5) . .
Se18 In08 Se18 121.98(11) 2_656 .
Se0M In08 Se16 124.0(4) 2_656 .
Se0M In08 Se16 109.5(4) . .
Se0M In08 Se16 109.5(4) 2_656 2_656
Se0M In08 Se16 124.0(4) . 2_656
Se16 In08 Se16 63.2(7) . 2_656
In01 Se8 In02 109.88(5) . .
In02 Se9 In04 103.12(5) . .
In06 Se0M In08 82.22(6) . .
In06 Se10 In04 105.11(6) . .
In02 Se11 In02 80.94(4) . 7_556
In01 Se12 In05 99.63(5) . .
In01 Se12 In04 104.57(5) . .
In05 Se12 In04 102.73(5) . .
Se14 Se13 Se17 115.0(4) . 2_656
Se14 Se13 In07 102.1(2) . .
Se17 Se13 In07 133.3(4) 2_656 .
Se13 Se14 In07 104.5(2) . 5_666
In07 Se15 In07 92.48(11) . 5_666
Se17 Se16 In08 97.3(8) . .
Se16 Se17 Se13 102.5(8) . 2_656
Se16 Se17 In06 102.8(8) . 2_656
Se13 Se17 In06 130.9(7) 2_656 2_656
In06 Se18 In08 82.48(6) 2_656 .

loop_
_geom_bond_atom_site_label_1
_geom_bond_atom_site_label_2
_geom_bond_distance
_geom_bond_site_symmetry_2
In01 Se2 2.5384(14) .
In01 Se7 2.5660(14) .
In01 Se8 2.5739(14) .
In01 Se12 2.6151(13) .
Se1 In03 2.5739(13) .
Se1 In03 2.5740(13) 2_655
In02 Se9 2.5372(15) .
In02 Se8 2.5801(14) .
In02 Se11 2.5882(14) .
In02 Se11 2.6132(14) 7_556
In02 In02 3.3759(16) 7_556
Se2 In03 2.5515(15) .
In03 Se3 2.5741(14) .
In03 Se4 2.5785(16) .
Se3 In04 2.5520(14) .
In04 Se9 2.5487(15) .
In04 Se10 2.5595(14) .
In04 Se12 2.6371(15) .
Se4 In05 2.5762(16) .
In05 Se5 2.5526(16) .
In05 Se6 2.5684(16) .
In05 Se12 2.6368(14) .
Se5 In07 2.5731(17) .
In06 Se10 2.5528(18) .
In06 Se6 2.5571(18) .
In06 Se18 2.5657(19) 2_656
In06 Se0M 2.5817(17) .
In06 Se17 2.849(19) 2_656
In07 Se15 2.523(3) .
In07 Se15 2.557(3) 5_666
In07 Se7 2.5762(15) .
In07 Se14 2.848(6) 5_666
In07 Se13 2.858(5) .
In08 Se0M 2.590(2) 2_656
In08 Se0M 2.590(2) .
In08 Se18 2.5923(19) 2_656
In08 Se18 2.5924(19) .
In08 Se16 2.781(18) .
In08 Se16 2.781(18) 2_656
Se11 In02 2.6131(14) 7_556
Se13 Se14 2.337(8) .
Se13 Se17 2.83(2) 2_656
Se14 In07 2.848(6) 5_666
Se15 In07 2.557(3) 5_666
Se16 Se17 2.28(3) .
Se17 Se13 2.83(2) 2_656
Se17 In06 2.848(19) 2_656
Se18 In06 2.5656(19) 2_656
